data_7056036
loop_
_publ_author_name
'Sharma, Surbhi'
'Toupet, Loic'
'Arjmand, Farukh'

_publ_section_title
;
 De novo design of a hydrolytic DNA cleavage agent, mono
 nitratobis(phen)cobalt(ii) aqua nitrate complex
;
_journal_issue 8
_journal_name_full 'New J. Chem.'
_journal_page_first 2883
_journal_paper_doi 10.1039/C7NJ00563F
_journal_volume 41
_journal_year 2017
_chemical_formula_sum 'C24 H18 Co N6 O7'
_chemical_formula_weight 561.37
_space_group_crystal_system monoclinic
_space_group_IT_number 14
_space_group_name_Hall '-P 2yn'
_space_group_name_H-M_alt 'P 1 21/n 1'
_symmetry_space_group_name_Hall '-P 2yn'
_symmetry_space_group_name_H-M 'P 1 21/n 1'
_atom_sites_solution_hydrogens mixed
_audit_creation_method SHELXL-2016/6
_audit_update_record
;
2017-02-14 deposited with the CCDC.
2017-03-02 downloaded from the CCDC.
;
_cell_angle_alpha 90
_cell_angle_beta 106.3650(10)
_cell_angle_gamma 90
_cell_formula_units_Z 4
_cell_length_a 13.6499(5)
_cell_length_b 10.6491(4)
_cell_length_c 16.0789(6)
_cell_measurement_reflns_used 999
_cell_measurement_temperature 296(2)
_cell_measurement_theta_max 26.00
_cell_measurement_theta_min 2.15
_cell_volume 2242.53(14)
_computing_cell_refinement 'SAINT 6.45 ( Bruker, 2003)'
_computing_data_collection 'SMART 5.628 (Bruker, 2003)'
_computing_data_reduction 'SAINT 6.45 ( Bruker, 2003)'
_computing_molecular_graphics 'DIAMOND 2.1e'
_computing_publication_material SHELXL
_computing_structure_refinement 'SHELXL-2016/6 (Sheldrick, 2016)'
_computing_structure_solution SIR-97
_diffrn_ambient_temperature 296(2)
_diffrn_measured_fraction_theta_full 0.999
_diffrn_measured_fraction_theta_max 0.999
_diffrn_measurement_device_type 'BRUKER SMART APEX'
_diffrn_measurement_method /w-scans
_diffrn_radiation_monochromator graphite
_diffrn_radiation_source 'fine-focus sealed tube'
_diffrn_radiation_type MoK\a
_diffrn_radiation_wavelength 0.71073
_diffrn_reflns_av_R_equivalents 0.0400
_diffrn_reflns_av_unetI/netI 0.0255
_diffrn_reflns_Laue_measured_fraction_full 0.999
_diffrn_reflns_Laue_measured_fraction_max 0.999
_diffrn_reflns_limit_h_max 16
_diffrn_reflns_limit_h_min -16
_diffrn_reflns_limit_k_max 12
_diffrn_reflns_limit_k_min -12
_diffrn_reflns_limit_l_max 19
_diffrn_reflns_limit_l_min -19
_diffrn_reflns_number 26512
_diffrn_reflns_point_group_measured_fraction_full 0.999
_diffrn_reflns_point_group_measured_fraction_max 0.999
_diffrn_reflns_theta_full 25.050
_diffrn_reflns_theta_max 25.050
_diffrn_reflns_theta_min 2.306
_exptl_absorpt_coefficient_mu 0.828
_exptl_absorpt_correction_type multi-scan
_exptl_absorpt_process_details Sadabs
_exptl_crystal_colour Red
_exptl_crystal_density_diffrn 1.663
_exptl_crystal_description Block
_exptl_crystal_F_000 1148
_exptl_crystal_size_max 0.290
_exptl_crystal_size_mid 0.210
_exptl_crystal_size_min 0.160
_exptl_transmission_factor_max 0.876
_exptl_transmission_factor_min 0.812
_refine_diff_density_max 0.994
_refine_diff_density_min -0.707
_refine_diff_density_rms 0.074
_refine_ls_extinction_method none
_refine_ls_goodness_of_fit_ref 1.073
_refine_ls_hydrogen_treatment constr
_refine_ls_matrix_type full
_refine_ls_number_parameters 346
_refine_ls_number_reflns 3973
_refine_ls_number_restraints 0
_refine_ls_restrained_S_all 1.073
_refine_ls_R_factor_all 0.0457
_refine_ls_R_factor_gt 0.0376
_refine_ls_shift/su_max 0.000
_refine_ls_shift/su_mean 0.000
_refine_ls_structure_factor_coef Fsqd
_refine_ls_weighting_details 'w=1/[\s^2^(Fo^2^)+(0.0489P)^2^+3.6863P] where P=(Fo^2^+2Fc^2^)/3'
_refine_ls_weighting_scheme calc
_refine_ls_wR_factor_gt 0.0994
_refine_ls_wR_factor_ref 0.1042
_reflns_Friedel_coverage 0.000
_reflns_number_gt 3436
_reflns_number_total 3973
_reflns_threshold_expression 'I > 2\s(I)'
_cod_data_source_file c7nj00563f2.cif
_cod_data_source_block complex1
_cod_depositor_comments
;
The following automatic conversions were performed:

'_exptl_absorpt_correction_type' value 'Multi-Scan' changed to
'multi-scan' according to
/home/data/users/saulius/crontab/automatic-downloads/rss-feeds/RSC/lib/dictionaries/cif_core.dic
dictionary named 'cif_core.dic' version 2.4.2 from 2011-04-26.

Automatic conversion script
Id: cif_fix_values 4973 2017-02-22 13:04:09Z antanas 

 Adding full bibliography for 7056036.cif.
;
_cod_database_code 7056036
_shelx_shelxl_version_number 2016/6
_shelx_space_group_comment
;
The symmetry employed for this shelxl refinement is uniquely defined
by the following loop, which should always be used as a source of
symmetry information in preference to the above space-group names.
They are only intended as comments.
;
_shelx_estimated_absorpt_t_min 0.795
_shelx_estimated_absorpt_t_max 0.879

loop_
_space_group_symop_operation_xyz
'x, y, z'
'-x+1/2, y+1/2, -z+1/2'
'-x, -y, -z'
'x-1/2, -y-1/2, z-1/2'

loop_
_atom_site_label
_atom_site_type_symbol
_atom_site_fract_x
_atom_site_fract_y
_atom_site_fract_z
_atom_site_U_iso_or_equiv
_atom_site_adp_type
_atom_site_occupancy
_atom_site_site_symmetry_order
_atom_site_calc_flag
_atom_site_refinement_flags_posn
_atom_site_refinement_flags_adp
C1 C 0.3721(2) 0.9348(3) 0.18248(18) 0.0194(6) Uani 1 1 d . .
H1 H 0.377667 0.922805 0.240913 0.023 Uiso 1 1 calc R U
C2 C 0.4188(2) 1.0391(3) 0.15778(19) 0.0218(6) Uani 1 1 d . .
H2 H 0.455599 1.094748 0.199616 0.026 Uiso 1 1 calc R U
C3 C 0.4108(2) 1.0600(3) 0.07210(19) 0.0218(6) Uani 1 1 d . .
H3 H 0.440325 1.130752 0.055324 0.026 Uiso 1 1 calc R U
C4 C 0.3576(2) 0.9737(3) 0.00994(18) 0.0197(6) Uani 1 1 d . .
C5 C 0.3473(2) 0.9812(3) -0.08161(18) 0.0220(6) Uani 1 1 d . .
H5 H 0.374674 1.049646 -0.103174 0.026 Uiso 1 1 calc R U
C6 C 0.2986(2) 0.8907(3) -0.13667(18) 0.0231(6) Uani 1 1 d . .
H6 H 0.294821 0.896962 -0.195182 0.028 Uiso 1 1 calc R U
C7 C 0.2525(2) 0.7850(3) -0.10685(18) 0.0197(6) Uani 1 1 d . .
C8 C 0.1972(2) 0.6903(3) -0.16022(18) 0.0242(6) Uani 1 1 d . .
H8 H 0.190726 0.690369 -0.219365 0.029 Uiso 1 1 calc R U
C9 C 0.1525(2) 0.5973(3) -0.12430(18) 0.0250(6) Uani 1 1 d . .
H9 H 0.114566 0.534762 -0.159340 0.030 Uiso 1 1 calc R U
C10 C 0.1639(2) 0.5965(3) -0.03502(18) 0.0217(6) Uani 1 1 d . .
H10 H 0.132958 0.533106 -0.011651 0.026 Uiso 1 1 calc R U
C11 C 0.2606(2) 0.7777(2) -0.01836(17) 0.0170(6) Uani 1 1 d . .
C12 C 0.31423(19) 0.8707(2) 0.04011(17) 0.0161(6) Uani 1 1 d . .
C13 C 0.2346(2) 0.7822(3) 0.31437(18) 0.0197(6) Uani 1 1 d . .
H13 H 0.173317 0.822451 0.287651 0.024 Uiso 1 1 calc R U
C14 C 0.2727(2) 0.7874(3) 0.40429(18) 0.0217(6) Uani 1 1 d . .
H14 H 0.235869 0.828559 0.436758 0.026 Uiso 1 1 calc R U
C15 C 0.3645(2) 0.7321(3) 0.44513(18) 0.0218(6) Uani 1 1 d . .
H15 H 0.390925 0.737589 0.505004 0.026 Uiso 1 1 calc R U
C16 C 0.4181(2) 0.6669(3) 0.39568(17) 0.0197(6) Uani 1 1 d . .
C17 C 0.5129(2) 0.6026(3) 0.42975(17) 0.0220(6) Uani 1 1 d . .
H17 H 0.546236 0.608027 0.488663 0.026 Uiso 1 1 calc R U
C18 C 0.5550(2) 0.5340(3) 0.37799(18) 0.0223(6) Uani 1 1 d . .
H18 H 0.615396 0.490641 0.402365 0.027 Uiso 1 1 calc R U
C19 C 0.5085(2) 0.5267(3) 0.28624(18) 0.0195(6) Uani 1 1 d . .
C20 C 0.5460(2) 0.4557(3) 0.22813(19) 0.0231(6) Uani 1 1 d . .
H20 H 0.605635 0.408996 0.248043 0.028 Uiso 1 1 calc R U
C21 C 0.4940(2) 0.4562(3) 0.14225(19) 0.0236(6) Uani 1 1 d . .
H21 H 0.517444 0.408085 0.103533 0.028 Uiso 1 1 calc R U
C22 C 0.4055(2) 0.5288(3) 0.11194(18) 0.0198(6) Uani 1 1 d . .
H22 H 0.372303 0.529725 0.052875 0.024 Uiso 1 1 calc R U
C23 C 0.4185(2) 0.5940(2) 0.25132(17) 0.0168(6) Uani 1 1 d . .
C24 C 0.3728(2) 0.6625(2) 0.30585(17) 0.0165(6) Uani 1 1 d . .
N1 N 0.31991(16) 0.8519(2) 0.12517(14) 0.0166(5) Uani 1 1 d . .
N2 N 0.21794(17) 0.6845(2) 0.01749(14) 0.0172(5) Uani 1 1 d . .
N3 N 0.28308(17) 0.7213(2) 0.26570(14) 0.0163(5) Uani 1 1 d . .
N4 N 0.36767(17) 0.5962(2) 0.16500(14) 0.0167(5) Uani 1 1 d . .
N5 N 0.0778(2) 0.6625(3) 0.13503(17) 0.0367(7) Uani 1 1 d . .
N6 N 0.5666(2) 0.7037(2) 0.07314(17) 0.0288(6) Uani 1 1 d . .
O1 O 0.11640(14) 0.77480(18) 0.12855(12) 0.0199(4) Uani 1 1 d . .
O2 O 0.15003(14) 0.57579(17) 0.14600(11) 0.0185(4) Uani 1 1 d . .
O1W O 0.8180(2) 0.7378(3) 0.17593(19) 0.0520(7) Uani 1 1 d G .
H1WA H 0.859938 0.698593 0.155128 0.078 Uiso 1 1 d G U
H1WB H 0.757348 0.716656 0.148704 0.078 Uiso 1 1 d G U
O3 O -0.01143(14) 0.6407(2) 0.13189(13) 0.0295(5) Uani 1 1 d . .
O4 O 0.57435(17) 0.7456(2) 0.14603(14) 0.0318(5) Uani 1 1 d . .
O5 O 0.63918(16) 0.6524(2) 0.05318(14) 0.0343(5) Uani 1 1 d . .
O6 O 0.48265(16) 0.7143(2) 0.01487(14) 0.0325(5) Uani 1 1 d . .
Co1 Co 0.24613(3) 0.70132(3) 0.14128(2) 0.01471(13) Uani 1 1 d . .

loop_
_atom_site_aniso_label
_atom_site_aniso_U_11
_atom_site_aniso_U_22
_atom_site_aniso_U_33
_atom_site_aniso_U_23
_atom_site_aniso_U_13
_atom_site_aniso_U_12
C1 0.0214(14) 0.0180(14) 0.0188(14) -0.0023(11) 0.0058(11) 0.0000(11)
C2 0.0212(14) 0.0188(14) 0.0265(15) -0.0058(12) 0.0087(12) -0.0019(11)
C3 0.0198(14) 0.0151(14) 0.0332(16) 0.0012(12) 0.0119(12) -0.0003(11)
C4 0.0186(14) 0.0175(14) 0.0246(15) 0.0034(12) 0.0089(11) 0.0032(11)
C5 0.0194(14) 0.0229(15) 0.0255(15) 0.0073(12) 0.0092(12) -0.0006(12)
C6 0.0225(15) 0.0305(16) 0.0187(14) 0.0087(12) 0.0097(12) 0.0058(13)
C7 0.0183(14) 0.0243(15) 0.0165(14) 0.0038(12) 0.0046(11) 0.0046(11)
C8 0.0253(15) 0.0318(17) 0.0144(14) 0.0018(12) 0.0039(12) 0.0008(13)
C9 0.0272(15) 0.0271(16) 0.0175(14) -0.0042(12) 0.0010(12) -0.0045(13)
C10 0.0215(14) 0.0235(15) 0.0177(14) 0.0013(12) 0.0018(11) -0.0033(12)
C11 0.0141(13) 0.0188(14) 0.0178(14) 0.0025(11) 0.0041(10) 0.0016(11)
C12 0.0147(13) 0.0179(14) 0.0165(13) 0.0029(11) 0.0057(10) 0.0033(11)
C13 0.0236(15) 0.0164(14) 0.0204(14) -0.0017(11) 0.0083(12) -0.0011(11)
C14 0.0288(16) 0.0190(15) 0.0205(15) -0.0034(12) 0.0121(12) -0.0042(12)
C15 0.0300(16) 0.0213(15) 0.0142(13) -0.0022(11) 0.0062(12) -0.0083(12)
C16 0.0216(14) 0.0188(14) 0.0179(14) 0.0007(11) 0.0045(11) -0.0062(11)
C17 0.0229(15) 0.0251(15) 0.0144(13) 0.0024(12) -0.0008(11) -0.0062(12)
C18 0.0158(14) 0.0243(15) 0.0236(15) 0.0056(12) 0.0003(11) -0.0010(11)
C19 0.0188(14) 0.0179(14) 0.0216(14) 0.0016(11) 0.0055(11) -0.0045(11)
C20 0.0194(14) 0.0208(15) 0.0299(16) 0.0028(12) 0.0080(12) 0.0024(11)
C21 0.0266(15) 0.0219(15) 0.0255(15) -0.0033(12) 0.0124(12) -0.0012(12)
C22 0.0250(15) 0.0185(14) 0.0175(14) -0.0025(11) 0.0089(11) -0.0047(12)
C23 0.0171(13) 0.0167(14) 0.0169(13) 0.0012(11) 0.0055(11) -0.0044(11)
C24 0.0189(14) 0.0160(13) 0.0143(13) 0.0016(11) 0.0041(11) -0.0048(11)
N1 0.0157(11) 0.0173(12) 0.0173(11) -0.0002(9) 0.0056(9) 0.0002(9)
N2 0.0177(11) 0.0185(12) 0.0150(11) 0.0014(9) 0.0040(9) -0.0014(9)
N3 0.0192(11) 0.0148(11) 0.0150(11) 0.0019(9) 0.0049(9) -0.0016(9)
N4 0.0197(11) 0.0163(11) 0.0141(11) 0.0005(9) 0.0049(9) -0.0017(9)
N5 0.0396(17) 0.0452(18) 0.0246(14) 0.0040(13) 0.0077(12) 0.0005(14)
N6 0.0347(15) 0.0258(14) 0.0293(15) 0.0019(12) 0.0145(12) -0.0061(12)
O1 0.0183(10) 0.0229(11) 0.0184(10) 0.0046(8) 0.0050(8) 0.0006(8)
O2 0.0176(9) 0.0195(10) 0.0179(9) 0.0035(8) 0.0042(7) -0.0022(8)
O1W 0.0333(14) 0.0667(19) 0.0550(17) -0.0288(15) 0.0111(13) -0.0087(14)
O3 0.0123(10) 0.0455(14) 0.0308(12) 0.0088(10) 0.0059(8) -0.0032(9)
O4 0.0380(13) 0.0360(12) 0.0246(12) -0.0150(10) 0.0142(10) -0.0136(10)
O5 0.0270(12) 0.0425(14) 0.0371(13) -0.0093(11) 0.0152(10) -0.0001(10)
O6 0.0271(12) 0.0368(13) 0.0323(12) 0.0014(10) 0.0064(10) -0.0004(10)
Co1 0.0159(2) 0.0160(2) 0.0119(2) 0.00084(14) 0.00344(14) -0.00146(14)

loop_
_atom_type_symbol
_atom_type_description
_atom_type_scat_dispersion_real
_atom_type_scat_dispersion_imag
_atom_type_scat_source
C C 0.0033 0.0016 'International Tables Vol C Tables 4.2.6.8 and 6.1.1.4'
H H 0.0000 0.0000 'International Tables Vol C Tables 4.2.6.8 and 6.1.1.4'
N N 0.0061 0.0033 'International Tables Vol C Tables 4.2.6.8 and 6.1.1.4'
O O 0.0106 0.0060 'International Tables Vol C Tables 4.2.6.8 and 6.1.1.4'
Co Co 0.3494 0.9721 'International Tables Vol C Tables 4.2.6.8 and 6.1.1.4'

loop_
_geom_angle_atom_site_label_1
_geom_angle_atom_site_label_2
_geom_angle_atom_site_label_3
_geom_angle
N1 C1 C2 122.1(3)
C3 C2 C1 120.2(3)
C2 C3 C4 119.4(3)
C12 C4 C3 116.9(3)
C12 C4 C5 118.0(2)
C3 C4 C5 125.1(3)
C6 C5 C4 121.3(3)
C5 C6 C7 121.4(3)
C11 C7 C8 117.3(3)
C11 C7 C6 117.8(3)
C8 C7 C6 124.9(3)
C9 C8 C7 119.3(3)
C8 C9 C10 120.1(3)
N2 C10 C9 121.7(3)
N2 C11 C7 123.5(2)
N2 C11 C12 115.6(2)
C7 C11 C12 120.9(2)
N1 C12 C4 123.7(2)
N1 C12 C11 115.8(2)
C4 C12 C11 120.5(2)
N3 C13 C14 121.9(3)
C15 C14 C13 120.2(3)
C14 C15 C16 119.5(3)
C24 C16 C15 116.7(3)
C24 C16 C17 117.9(3)
C15 C16 C17 125.4(3)
C18 C17 C16 121.3(3)
C17 C18 C19 121.4(3)
C23 C19 C20 116.9(3)
C23 C19 C18 118.0(3)
C20 C19 C18 125.0(3)
C21 C20 C19 119.2(3)
C20 C21 C22 120.4(3)
N4 C22 C21 121.9(3)
N4 C23 C19 123.7(2)
N4 C23 C24 115.8(2)
C19 C23 C24 120.5(2)
N3 C24 C16 123.2(3)
N3 C24 C23 115.9(2)
C16 C24 C23 120.8(3)
C1 N1 C12 117.8(2)
C1 N1 Co1 130.58(19)
C12 N1 Co1 111.64(17)
C10 N2 C11 118.1(2)
C10 N2 Co1 129.24(19)
C11 N2 Co1 112.67(18)
C13 N3 C24 118.4(2)
C13 N3 Co1 129.49(19)
C24 N3 Co1 112.13(17)
C22 N4 C23 117.8(2)
C22 N4 Co1 130.52(19)
C23 N4 Co1 111.71(17)
O3 N5 O1 125.5(3)
O3 N5 O2 124.5(3)
O1 N5 O2 110.0(2)
O3 N5 Co1 179.4(3)
O1 N5 Co1 55.09(13)
O2 N5 Co1 54.90(13)
O4 N6 O5 122.8(3)
O4 N6 O6 119.4(3)
O5 N6 O6 117.9(3)
N5 O1 Co1 89.96(16)
N5 O2 Co1 90.05(16)
O2 Co1 O1 70.00(8)
O2 Co1 N2 92.11(9)
O1 Co1 N2 91.05(9)
O2 Co1 N3 91.03(8)
O1 Co1 N3 91.70(9)
N2 Co1 N3 176.39(9)
O2 Co1 N4 98.52(9)
O1 Co1 N4 167.84(9)
N2 Co1 N4 93.44(9)
N3 Co1 N4 84.32(9)
O2 Co1 N1 167.94(9)
O1 Co1 N1 98.52(9)
N2 Co1 N1 84.24(9)
N3 Co1 N1 93.04(9)
N4 Co1 N1 93.18(9)
O2 Co1 N5 35.04(9)
O1 Co1 N5 34.96(9)
N2 Co1 N5 91.82(9)
N3 Co1 N5 91.77(9)
N4 Co1 N5 133.46(10)
N1 Co1 N5 133.36(10)

loop_
_geom_bond_atom_site_label_1
_geom_bond_atom_site_label_2
_geom_bond_distance
C1 N1 1.329(3)
C1 C2 1.393(4)
C2 C3 1.369(4)
C3 C4 1.400(4)
C4 C12 1.396(4)
C4 C5 1.441(4)
C5 C6 1.350(4)
C6 C7 1.436(4)
C7 C11 1.398(4)
C7 C8 1.399(4)
C8 C9 1.373(4)
C9 C10 1.400(4)
C10 N2 1.335(4)
C11 N2 1.359(3)
C11 C12 1.419(4)
C12 N1 1.363(3)
C13 N3 1.328(3)
C13 C14 1.393(4)
C14 C15 1.373(4)
C15 C16 1.407(4)
C16 C24 1.403(4)
C16 C17 1.429(4)
C17 C18 1.351(4)
C18 C19 1.434(4)
C19 C23 1.396(4)
C19 C20 1.406(4)
C20 C21 1.363(4)
C21 C22 1.401(4)
C22 N4 1.326(4)
C23 N4 1.366(3)
C23 C24 1.414(4)
C24 N3 1.365(4)
N1 Co1 1.949(2)
N2 Co1 1.926(2)
N3 Co1 1.932(2)
N4 Co1 1.948(2)
N5 O3 1.226(3)
N5 O1 1.323(4)
N5 O2 1.326(3)
N5 Co1 2.309(3)
N6 O4 1.230(3)
N6 O5 1.250(3)
N6 O6 1.264(3)
O1 Co1 1.8936(19)
O2 Co1 1.8894(18)
